data_2211007
loop_
_publ_author_name
'Hu, Sheng-li'
'Guo, Hui-Zhen'
'Chen, Ai-Hua'

_publ_section_title
;4-Hydroxy-2-[(4-hydroxy-1-oxo-1,2-dihydrophthalazin-2-yl)methyl]phthalazin-1(2<i>H</i>)-one
 methanol disolvate
;
_journal_coeditor_code GG2011
_journal_issue 11
_journal_name_full 'Acta Crystallographica Section E'
_journal_page_first o4922
_journal_page_last o4923
_journal_paper_doi 10.1107/S1600536806040748
_journal_volume 62
_journal_year 2006
_chemical_formula_moiety 'C17 H12 N4 O4, 2C H4 O'
_chemical_formula_sum 'C19 H20 N4 O6'
_chemical_formula_weight 400.39
_chemical_melting_point 483
_chemical_name_systematic
;
4-hydroxy-2-((4-hydroxy-1-oxo-phthalazin-2(1H)-yl)methyl)phthalazin-1(2H)-one
methanol disolvate
;
_space_group_IT_number 15
_symmetry_cell_setting monoclinic
_symmetry_space_group_name_Hall '-C 2yc'
_symmetry_space_group_name_H-M 'C 1 2/c 1'
_atom_sites_solution_hydrogens geom
_atom_sites_solution_primary direct
_atom_sites_solution_secondary difmap
_audit_creation_method SHELXL-97
_cell_angle_alpha 90
_cell_angle_beta 112.575(2)
_cell_angle_gamma 90
_cell_formula_units_Z 4
_cell_length_a 22.233(3)
_cell_length_b 4.8390(5)
_cell_length_c 18.438(2)
_cell_measurement_reflns_used 3146
_cell_measurement_temperature 292(2)
_cell_measurement_theta_max 28.1
_cell_measurement_theta_min 2.4
_cell_volume 1831.7(4)
_computing_cell_refinement 'SAINT-Plus (Bruker, 2001)'
_computing_data_collection 'SMART (Bruker, 2001)'
_computing_data_reduction SAINT-Plus
_computing_molecular_graphics 'PLATON (Spek, 2003)'
_computing_publication_material 'SHELXTL (Sheldrick, 2000)'
_computing_structure_refinement 'SHELXL97 (Sheldrick, 1997)'
_computing_structure_solution 'SHELXS97 (Sheldrick, 1997)'
_diffrn_ambient_temperature 292(2)
_diffrn_measured_fraction_theta_full 0.981
_diffrn_measured_fraction_theta_max 0.981
_diffrn_measurement_device_type 'Bruker CCD'
_diffrn_measurement_method '\f and \w scans'
_diffrn_radiation_monochromator graphite
_diffrn_radiation_source 'fine-focus sealed tube'
_diffrn_radiation_type MoK\a
_diffrn_radiation_wavelength 0.71073
_diffrn_reflns_av_R_equivalents 0.065
_diffrn_reflns_av_sigmaI/netI 0.036
_diffrn_reflns_limit_h_max 28
_diffrn_reflns_limit_h_min -28
_diffrn_reflns_limit_k_max 6
_diffrn_reflns_limit_k_min -6
_diffrn_reflns_limit_l_max 24
_diffrn_reflns_limit_l_min -24
_diffrn_reflns_number 10103
_diffrn_reflns_theta_full 28.00
_diffrn_reflns_theta_max 28.0
_diffrn_reflns_theta_min 2.0
_exptl_absorpt_coefficient_mu 0.110
_exptl_absorpt_correction_T_max 0.989
_exptl_absorpt_correction_T_min 0.968
_exptl_absorpt_correction_type none
_exptl_crystal_colour colourless
_exptl_crystal_density_diffrn 1.452
_exptl_crystal_density_method 'not measured'
_exptl_crystal_description block
_exptl_crystal_F_000 840
_exptl_crystal_size_max 0.30
_exptl_crystal_size_mid 0.20
_exptl_crystal_size_min 0.10
_refine_diff_density_max 0.30
_refine_diff_density_min -0.17
_refine_ls_extinction_method none
_refine_ls_goodness_of_fit_ref 1.001
_refine_ls_hydrogen_treatment mixed
_refine_ls_matrix_type full
_refine_ls_number_parameters 139
_refine_ls_number_reflns 2172
_refine_ls_number_restraints 2
_refine_ls_restrained_S_all 1.001
_refine_ls_R_factor_all 0.0621
_refine_ls_R_factor_gt 0.0497
_refine_ls_shift/su_max 0.001
_refine_ls_shift/su_mean 0.000
_refine_ls_structure_factor_coef Fsqd
_refine_ls_weighting_details 'calc w=1/[\s^2^(Fo^2^)+(0.0922P)^2^] where P=(Fo^2^+2Fc^2^)/3'
_refine_ls_weighting_scheme calc
_refine_ls_wR_factor_gt 0.1394
_refine_ls_wR_factor_ref 0.1453
_reflns_number_gt 1603
_reflns_number_total 2172
_reflns_threshold_expression I>2\s(I)
_cod_data_source_file gg2011.cif
_cod_data_source_block I
_cod_depositor_comments
;
The following automatic conversions were performed:
'_symmetry_cell_setting' value 'Monoclinic' changed to 'monoclinic'
according to '/home/saulius/struct/CIF-dictionaries/cif_core.dic'
dictionary named 'cif_core.dic' version 2.4.1 from 2010-06-29.

Automatic conversion script
Id: cif_fix_enum 1527 2010-12-29 10:47:43Z saulius 

The following automatic conversions were performed:

'_symmetry_cell_setting' value 'Monoclinic' changed to 'monoclinic'
according to /home/saulius/struct/CIF-dictionaries/cif_core.dic
dictionary named 'cif_core.dic' version 2.4.1 from 2010-06-29.

Automatic conversion script
Id: cif_fix_values 1715 2011-07-08 13:25:40Z adriana 
;
_cod_original_sg_symbol_H-M 'C 2/c'
_cod_database_code 2211007
_cod_database_fobs_code 2211007

loop_
_symmetry_equiv_pos_as_xyz
'x, y, z'
'-x, y, -z+1/2'
'x+1/2, y+1/2, z'
'-x+1/2, y+1/2, -z+1/2'
'-x, -y, -z'
'x, -y, z-1/2'
'-x+1/2, -y+1/2, -z'
'x+1/2, -y+1/2, z-1/2'

loop_
_atom_site_type_symbol
_atom_site_label
_atom_site_fract_x
_atom_site_fract_y
_atom_site_fract_z
_atom_site_U_iso_or_equiv
_atom_site_adp_type
_atom_site_calc_flag
_atom_site_refinement_flags
_atom_site_occupancy
C C1 0.61156(7) 0.4012(3) 0.16963(8) 0.0367(3) Uani d . 1
C C2 0.67646(7) 0.4076(3) 0.17633(9) 0.0469(4) Uani d . 1
H H2 0.7071 0.2916 0.2117 0.056 Uiso calc R 1
C C3 0.69461(8) 0.5860(3) 0.13044(10) 0.0532(4) Uani d . 1
H H3 0.7378 0.5910 0.1351 0.064 Uiso calc R 1
C C4 0.64895(8) 0.7591(3) 0.07696(10) 0.0515(4) Uani d . 1
H H4 0.6617 0.8778 0.0458 0.062 Uiso calc R 1
C C5 0.58551(8) 0.7556(3) 0.07001(9) 0.0439(4) Uani d . 1
H H5 0.5552 0.8722 0.0343 0.053 Uiso calc R 1
C C6 0.56622(6) 0.5768(3) 0.11647(7) 0.0354(3) Uani d . 1
C C7 0.50018(7) 0.5652(3) 0.11315(7) 0.0363(3) Uani d . 1
C C8 0.59175(7) 0.2148(3) 0.21859(8) 0.0363(3) Uani d . 1
C C9 0.5000 0.0522(4) 0.2500 0.0384(4) Uani d S 1
H H9A 0.5339 -0.0655 0.2854 0.046 Uiso calc PR 0.50
H H9B 0.4661 -0.0655 0.2146 0.046 Uiso calc PR 0.50
C C10 0.31193(9) 0.5752(4) 0.09034(12) 0.0656(5) Uani d . 1
H H10A 0.3394 0.4153 0.0991 0.098 Uiso calc R 1
H H10B 0.2756 0.5566 0.0411 0.098 Uiso calc R 1
H H10C 0.2963 0.5914 0.1320 0.098 Uiso calc R 1
N N1 0.48065(5) 0.3982(2) 0.15399(6) 0.0379(3) Uani d . 1
N N2 0.52689(5) 0.2229(2) 0.20508(7) 0.0356(3) Uani d . 1
O O1 0.45781(5) 0.7440(2) 0.06499(6) 0.0461(3) Uani d D 1
H H1 0.4239(7) 0.751(4) 0.0729(13) 0.069 Uiso d D 1
O O2 0.62978(5) 0.0574(2) 0.26805(6) 0.0482(3) Uani d . 1
O O3 0.34797(5) 0.8140(2) 0.08866(7) 0.0512(3) Uani d D 1
H H3A 0.3577(10) 0.905(4) 0.1301(8) 0.077 Uiso d D 1

loop_
_atom_site_aniso_label
_atom_site_aniso_U_11
_atom_site_aniso_U_22
_atom_site_aniso_U_33
_atom_site_aniso_U_12
_atom_site_aniso_U_13
_atom_site_aniso_U_23
C1 0.0386(7) 0.0365(7) 0.0368(7) -0.0001(6) 0.0163(6) -0.0057(5)
C2 0.0385(8) 0.0519(9) 0.0509(9) 0.0029(6) 0.0179(7) 0.0007(7)
C3 0.0422(8) 0.0610(11) 0.0635(10) -0.0050(7) 0.0280(8) -0.0030(8)
C4 0.0560(10) 0.0495(9) 0.0577(10) -0.0090(7) 0.0315(8) 0.0004(7)
C5 0.0475(8) 0.0431(9) 0.0420(8) 0.0016(6) 0.0183(7) 0.0026(6)
C6 0.0385(7) 0.0358(7) 0.0318(7) -0.0022(5) 0.0134(6) -0.0063(5)
C7 0.0407(7) 0.0360(8) 0.0317(7) 0.0031(6) 0.0134(6) -0.0025(5)
C8 0.0368(7) 0.0383(7) 0.0343(7) 0.0030(6) 0.0139(6) -0.0043(5)
C9 0.0409(10) 0.0335(10) 0.0437(10) 0.000 0.0194(9) 0.000
C10 0.0659(11) 0.0564(11) 0.0763(12) -0.0055(9) 0.0294(10) -0.0013(9)
N1 0.0349(6) 0.0402(7) 0.0379(6) 0.0037(5) 0.0133(5) 0.0015(5)
N2 0.0368(6) 0.0369(6) 0.0350(6) 0.0033(5) 0.0160(5) 0.0028(4)
O1 0.0409(6) 0.0520(7) 0.0450(6) 0.0087(5) 0.0161(5) 0.0115(5)
O2 0.0434(6) 0.0534(7) 0.0492(6) 0.0124(5) 0.0192(5) 0.0124(5)
O3 0.0484(7) 0.0530(7) 0.0535(7) 0.0005(5) 0.0210(5) -0.0030(5)

loop_
_atom_type_symbol
_atom_type_description
_atom_type_scat_dispersion_real
_atom_type_scat_dispersion_imag
_atom_type_scat_source
C C 0.0033 0.0016 'International Tables Vol C Tables 4.2.6.8 and 6.1.1.4'
H H 0.0000 0.0000 'International Tables Vol C Tables 4.2.6.8 and 6.1.1.4'
N N 0.0061 0.0033 'International Tables Vol C Tables 4.2.6.8 and 6.1.1.4'
O O 0.0106 0.0060 'International Tables Vol C Tables 4.2.6.8 and 6.1.1.4'

loop_
_geom_angle_atom_site_label_1
_geom_angle_atom_site_label_2
_geom_angle_atom_site_label_3
_geom_angle_site_symmetry_1
_geom_angle_site_symmetry_3
_geom_angle
_geom_angle_publ_flag
C6 C1 C2 . . 119.43(13) no
C6 C1 C8 . . 120.26(12) no
C2 C1 C8 . . 120.31(13) ?
C3 C2 C1 . . 119.74(14) ?
C3 C2 H2 . . 120.1 ?
C1 C2 H2 . . 120.1 ?
C2 C3 C4 . . 120.54(14) ?
C2 C3 H3 . . 119.7 ?
C4 C3 H3 . . 119.7 ?
C5 C4 C3 . . 120.32(14) ?
C5 C4 H4 . . 119.8 ?
C3 C4 H4 . . 119.8 ?
C4 C5 C6 . . 119.97(14) ?
C4 C5 H5 . . 120.0 ?
C6 C5 H5 . . 120.0 ?
C1 C6 C5 . . 120.00(13) ?
C1 C6 C7 . . 117.04(12) no
C5 C6 C7 . . 122.96(13) ?
N1 C7 O1 . . 119.03(12) no
N1 C7 C6 . . 124.32(12) no
O1 C7 C6 . . 116.64(12) no
O2 C8 N2 . . 121.74(13) no
O2 C8 C1 . . 123.57(13) no
N2 C8 C1 . . 114.68(12) no
N2 C9 N2 . 2_655 110.64(15) no
N2 C9 H9A . . 109.5 ?
N2 C9 H9A 2_655 . 109.5 ?
N2 C9 H9B . . 109.5 ?
N2 C9 H9B 2_655 . 109.5 ?
H9A C9 H9B . . 108.1 ?
O3 C10 H10A . . 109.5 ?
O3 C10 H10B . . 109.5 ?
H10A C10 H10B . . 109.5 ?
O3 C10 H10C . . 109.5 ?
H10A C10 H10C . . 109.5 ?
H10B C10 H10C . . 109.5 ?
C7 N1 N2 . . 116.92(11) no
C8 N2 N1 . . 126.65(11) no
C8 N2 C9 . . 121.13(10) no
N1 N2 C9 . . 112.07(9) no
C7 O1 H1 . . 111.6(15) ?
C10 O3 H3A . . 111.2(15) ?

loop_
_geom_bond_atom_site_label_1
_geom_bond_atom_site_label_2
_geom_bond_site_symmetry_2
_geom_bond_distance
_geom_bond_publ_flag
C1 C6 . 1.3929(19) no
C1 C2 . 1.4006(19) no
C1 C8 . 1.459(2) no
C2 C3 . 1.373(2) ?
C2 H2 . 0.9300 ?
C3 C4 . 1.392(2) ?
C3 H3 . 0.9300 ?
C4 C5 . 1.366(2) ?
C4 H4 . 0.9300 ?
C5 C6 . 1.396(2) no
C5 H5 . 0.9300 ?
C6 C7 . 1.4469(18) no
C7 N1 . 1.2882(18) no
C7 O1 . 1.3350(16) no
C8 O2 . 1.2387(16) no
C8 N2 . 1.3665(17) no
C9 N2 . 1.4509(15) no
C9 N2 2_655 1.4510(15) no
C9 H9A . 0.9700 ?
C9 H9B . 0.9700 ?
C10 O3 . 1.414(2) no
C10 H10A . 0.9600 ?
C10 H10B . 0.9600 ?
C10 H10C . 0.9600 ?
N1 N2 . 1.3859(15) no
O1 H1 . 0.822(9) no
O3 H3A . 0.834(9) ?

loop_
_geom_hbond_atom_site_label_D
_geom_hbond_atom_site_label_H
_geom_hbond_atom_site_label_A
_geom_hbond_site_symmetry_A
_geom_hbond_distance_DH
_geom_hbond_distance_HA
_geom_hbond_distance_DA
_geom_hbond_angle_DHA
_geom_hbond_publ_flag
O1 H1 O3 . 0.822(9) 1.845(10) 2.6621(16) 172.6(19) yes
O3 H3A O2 2_665 0.834(9) 1.936(11) 2.7583(16) 168(2) yes
C5 H5 O1 5_675 0.93 2.55 3.3387(18) 143 yes
C9 H9A O2 . 0.97 2.35 2.7748(10) 106 yes

loop_
_geom_torsion_atom_site_label_1
_geom_torsion_atom_site_label_2
_geom_torsion_atom_site_label_3
_geom_torsion_atom_site_label_4
_geom_torsion_site_symmetry_1
_geom_torsion
C6 C1 C2 C3 . -0.2(2)
C8 C1 C2 C3 . -179.37(13)
C1 C2 C3 C4 . -0.4(2)
C2 C3 C4 C5 . 0.6(3)
C3 C4 C5 C6 . -0.3(2)
C2 C1 C6 C5 . 0.5(2)
C8 C1 C6 C5 . 179.73(12)
C2 C1 C6 C7 . -178.81(12)
C8 C1 C6 C7 . 0.41(18)
C4 C5 C6 C1 . -0.3(2)
C4 C5 C6 C7 . 178.98(13)
C1 C6 C7 N1 . -2.3(2)
C5 C6 C7 N1 . 178.37(13)
C1 C6 C7 O1 . 176.68(11)
C5 C6 C7 O1 . -2.62(19)
C6 C1 C8 O2 . -178.55(12)
C2 C1 C8 O2 . 0.7(2)
C6 C1 C8 N2 . 2.40(18)
C2 C1 C8 N2 . -178.39(12)
O1 C7 N1 N2 . -177.89(11)
C6 C7 N1 N2 . 1.1(2)
O2 C8 N2 N1 . 176.96(12)
C1 C8 N2 N1 . -3.96(19)
O2 C8 N2 C9 . 1.86(19)
C1 C8 N2 C9 . -179.07(11)
C7 N1 N2 C8 . 2.3(2)
C7 N1 N2 C9 . 177.79(11)
N2 C9 N2 C8 2_655 117.29(12)
N2 C9 N2 N1 2_655 -58.48(8)
